data_7129221
loop_
_publ_author_name
'Zhang, Kan'
'Yao, Yanxiu'
'Sun, Winjin'
'Wen, Rui'
'Wang, Yanyan'
'Sun, Huaming'
'Zhang, Wei-Qiang'
'Zhang, Guofang'
'Gao, Ziwei'

_publ_section_title
;
 Triazine-wingtips accelerated NHC-Pd catalysed carbonylative Sonogashira
 cross-coupling reaction
;
_journal_name_full 'Chemical Communications'
_journal_paper_doi 10.1039/D1CC05280B
_journal_year 2021
_chemical_formula_moiety 'C14 H15 Cl3 N6 O2 Pd'
_chemical_formula_sum 'C14 H15 Cl3 N6 O2 Pd'
_chemical_formula_weight 512.07
_space_group_crystal_system triclinic
_space_group_IT_number 2
_space_group_name_Hall '-P 1'
_space_group_name_H-M_alt 'P -1'
_atom_sites_solution_hydrogens geom
_atom_sites_solution_primary dual
_audit_creation_date 2020-05-22
_audit_creation_method
;
Olex2 1.3
(compiled 2020.02.04 svn.rd84adfe8 for OlexSys, GUI svn.r6032)
;
_audit_update_record
;
2020-05-22 deposited with the CCDC.	2021-11-11 downloaded from the CCDC.
;
_cell_angle_alpha 77.526(2)
_cell_angle_beta 78.814(2)
_cell_angle_gamma 83.699(2)
_cell_formula_units_Z 2
_cell_length_a 8.6323(4)
_cell_length_b 10.3450(5)
_cell_length_c 10.7361(5)
_cell_measurement_reflns_used 9986
_cell_measurement_temperature 153
_cell_measurement_theta_max 68.267
_cell_measurement_theta_min 4.284
_cell_volume 916.02(8)
_computing_cell_refinement 'SAINT V8.38A (?, 2016)'
_computing_data_reduction 'SAINT V8.38A (?, 2016)'
_computing_molecular_graphics 'Olex2 1.3 (Dolomanov et al., 2009)'
_computing_publication_material 'Olex2 1.3 (Dolomanov et al., 2009)'
_computing_structure_refinement 'SHELXL 2018/3 (Sheldrick, 2015)'
_computing_structure_solution 'SHELXT 2014/5 (Sheldrick, 2014)'
_diffrn_ambient_temperature 152.99
_diffrn_measured_fraction_theta_full 0.998
_diffrn_measured_fraction_theta_max 0.996
_diffrn_measurement_device_type 'Bruker APEX-II CCD'
_diffrn_measurement_method '\f and \w scans'
_diffrn_radiation_type CuK\a
_diffrn_radiation_wavelength 1.54178
_diffrn_reflns_av_R_equivalents 0.0420
_diffrn_reflns_av_unetI/netI 0.0309
_diffrn_reflns_Laue_measured_fraction_full 0.998
_diffrn_reflns_Laue_measured_fraction_max 0.996
_diffrn_reflns_limit_h_max 10
_diffrn_reflns_limit_h_min -10
_diffrn_reflns_limit_k_max 12
_diffrn_reflns_limit_k_min -10
_diffrn_reflns_limit_l_max 12
_diffrn_reflns_limit_l_min -12
_diffrn_reflns_number 14017
_diffrn_reflns_point_group_measured_fraction_full 0.998
_diffrn_reflns_point_group_measured_fraction_max 0.996
_diffrn_reflns_theta_full 67.679
_diffrn_reflns_theta_max 68.262
_diffrn_reflns_theta_min 4.388
_exptl_absorpt_coefficient_mu 12.409
_exptl_absorpt_correction_T_max 0.7531
_exptl_absorpt_correction_T_min 0.4115
_exptl_absorpt_correction_type multi-scan
_exptl_absorpt_process_details
'SADABS-2016/2 (Bruker,2016/2) was used for absorption correction. wR2(int) was 0.1268 before and 0.0553 after correction. The Ratio of minimum to maximum transmission is 0.5464. The \l/2 correction factor is Not present.'
_exptl_crystal_colour 'clear light colourless'
_exptl_crystal_colour_lustre clear
_exptl_crystal_colour_modifier light
_exptl_crystal_colour_primary colourless
_exptl_crystal_density_diffrn 1.857
_exptl_crystal_description block
_exptl_crystal_F_000 508
_exptl_crystal_size_max 0.5
_exptl_crystal_size_mid 0.4
_exptl_crystal_size_min 0.3
_refine_diff_density_max 2.546
_refine_diff_density_min -0.424
_refine_diff_density_rms 0.114
_refine_ls_extinction_method none
_refine_ls_goodness_of_fit_ref 1.090
_refine_ls_hydrogen_treatment constr
_refine_ls_matrix_type full
_refine_ls_number_parameters 238
_refine_ls_number_reflns 3344
_refine_ls_number_restraints 0
_refine_ls_restrained_S_all 1.090
_refine_ls_R_factor_all 0.0328
_refine_ls_R_factor_gt 0.0322
_refine_ls_shift/su_max 0.001
_refine_ls_shift/su_mean 0.000
_refine_ls_structure_factor_coef Fsqd
_refine_ls_weighting_details 'w=1/[\s^2^(Fo^2^)+(0.0491P)^2^+1.1207P] where P=(Fo^2^+2Fc^2^)/3'
_refine_ls_weighting_scheme calc
_refine_ls_wR_factor_gt 0.0840
_refine_ls_wR_factor_ref 0.0845
_reflns_Friedel_coverage 0.000
_reflns_number_gt 3276
_reflns_number_total 3344
_reflns_threshold_expression 'I > 2\s(I)'
_cod_data_source_file d1cc05280b2.cif
_cod_data_source_block s_CCDC1
_cod_database_code 7129221
_shelx_shelxl_version_number 2018/3
_shelx_space_group_comment
;
The symmetry employed for this shelxl refinement is uniquely defined
by the following loop, which should always be used as a source of
symmetry information in preference to the above space-group names.
They are only intended as comments.
;
_shelx_estimated_absorpt_t_max 0.118
_shelx_estimated_absorpt_t_min 0.063
_olex2_refinement_description
;
1. Fixed Uiso
 At 1.2 times of:
  All C(H) groups
 At 1.5 times of:
  All C(H,H,H) groups
2.a Aromatic/amide H refined with riding coordinates:
 C2(H2), C3(H3), C6(H6), C7(H7), C8(H8), C9(H9)
2.b Idealised Me refined as rotating group:
 C12(H12A,H12B,H12C), C13(H13A,H13B,H13C), C14(H14A,H14B,H14C)
;
_olex2_submission_special_instructions 'No special instructions were received'

loop_
_space_group_symop_operation_xyz
'x, y, z'
'-x, -y, -z'

loop_
_atom_site_label
_atom_site_type_symbol
_atom_site_fract_x
_atom_site_fract_y
_atom_site_fract_z
_atom_site_U_iso_or_equiv
_atom_site_adp_type
_atom_site_occupancy
_atom_site_site_symmetry_order
_atom_site_calc_flag
_atom_site_refinement_flags_posn
_atom_site_refinement_flags_adp
_atom_site_refinement_flags_occupancy
_atom_site_disorder_assembly
_atom_site_disorder_group
Pd1 Pd 0.29034(2) 0.70601(2) 0.84108(2) 0.02285(11) Uani 1 1 d . . . . .
Cl1 Cl 0.19411(9) 0.50877(7) 0.82976(7) 0.02824(17) Uani 1 1 d . . . . .
Cl2 Cl 0.75903(9) 0.54007(8) 0.46801(8) 0.03490(19) Uani 1 1 d . . . . .
Cl3 Cl 0.39131(10) 0.88906(8) 0.87900(9) 0.03534(19) Uani 1 1 d . . . . .
O1 O 0.3537(3) 0.7720(3) 0.4193(2) 0.0341(5) Uani 1 1 d . . . . .
O2 O -0.1566(3) 0.8824(2) 0.3701(2) 0.0349(5) Uani 1 1 d . . . . .
N1 N -0.0209(3) 0.8256(3) 0.7727(3) 0.0250(5) Uani 1 1 d . . . . .
N2 N -0.0180(3) 0.8138(3) 0.9744(3) 0.0277(6) Uani 1 1 d . . . . .
N3 N 0.0970(3) 0.8228(3) 0.3871(3) 0.0278(5) Uani 1 1 d . . . . .
N4 N 0.5198(3) 0.6236(3) 0.7959(3) 0.0245(5) Uani 1 1 d . . . . .
N5 N -0.0952(3) 0.8528(3) 0.5730(3) 0.0278(5) Uani 1 1 d . . . . .
N6 N 0.1742(3) 0.7965(3) 0.5945(3) 0.0275(5) Uani 1 1 d . . . . .
C1 C 0.0740(4) 0.7883(3) 0.8658(3) 0.0262(6) Uani 1 1 d . . . . .
C2 C 0.5607(4) 0.6034(3) 0.6746(3) 0.0259(6) Uani 1 1 d . . . . .
H2 H 0.483720 0.619547 0.619642 0.031 Uiso 1 1 calc R U . . .
C3 C 0.7813(4) 0.5509(3) 0.8328(3) 0.0293(7) Uani 1 1 d . . . . .
H3 H 0.854882 0.531709 0.890789 0.035 Uiso 1 1 calc R U . . .
C4 C -0.0504(4) 0.8518(3) 0.4481(3) 0.0279(6) Uani 1 1 d . . . . .
C5 C 0.0241(4) 0.8233(3) 0.6400(3) 0.0251(6) Uani 1 1 d . . . . .
C6 C -0.1712(4) 0.8723(3) 0.8276(3) 0.0292(7) Uani 1 1 d . . . . .
H6 H -0.258158 0.903362 0.784214 0.035 Uiso 1 1 calc R U . . .
C7 C 0.6276(4) 0.5980(3) 0.8737(3) 0.0270(6) Uani 1 1 d . . . . .
H7 H 0.597834 0.612691 0.959760 0.032 Uiso 1 1 calc R U . . .
C8 C -0.1687(4) 0.8647(3) 0.9525(3) 0.0320(7) Uani 1 1 d . . . . .
H8 H -0.254000 0.889474 1.015261 0.038 Uiso 1 1 calc R U . . .
C9 C 0.8268(4) 0.5321(3) 0.7077(3) 0.0294(7) Uani 1 1 d . . . . .
H9 H 0.932128 0.501473 0.676887 0.035 Uiso 1 1 calc R U . . .
C10 C 0.2016(4) 0.7982(3) 0.4661(3) 0.0275(6) Uani 1 1 d . . . . .
C11 C 0.7142(4) 0.5593(3) 0.6280(3) 0.0261(6) Uani 1 1 d . . . . .
C12 C 0.3971(4) 0.7726(4) 0.2820(3) 0.0358(8) Uani 1 1 d . . . . .
H12A H 0.385886 0.863739 0.233020 0.054 Uiso 1 1 calc R U . . .
H12B H 0.327569 0.717337 0.257300 0.054 Uiso 1 1 calc R U . . .
H12C H 0.507199 0.737191 0.262833 0.054 Uiso 1 1 calc R U . . .
C13 C 0.0308(4) 0.7913(4) 1.1007(3) 0.0335(7) Uani 1 1 d . . . . .
H13A H -0.028058 0.720341 1.160417 0.050 Uiso 1 1 calc R U . . .
H13B H 0.008708 0.873042 1.135077 0.050 Uiso 1 1 calc R U . . .
H13C H 0.144480 0.765407 1.091223 0.050 Uiso 1 1 calc R U . . .
C14 C -0.3193(4) 0.9111(4) 0.4272(4) 0.0358(7) Uani 1 1 d . . . . .
H14A H -0.382313 0.942457 0.358467 0.054 Uiso 1 1 calc R U . . .
H14B H -0.324333 0.979886 0.478233 0.054 Uiso 1 1 calc R U . . .
H14C H -0.361455 0.830349 0.483758 0.054 Uiso 1 1 calc R U . . .

loop_
_atom_site_aniso_label
_atom_site_aniso_U_11
_atom_site_aniso_U_22
_atom_site_aniso_U_33
_atom_site_aniso_U_23
_atom_site_aniso_U_13
_atom_site_aniso_U_12
Pd1 0.01741(14) 0.02696(15) 0.02471(15) -0.01057(9) -0.00033(9) 0.00101(9)
Cl1 0.0239(4) 0.0314(4) 0.0316(4) -0.0125(3) -0.0028(3) -0.0028(3)
Cl2 0.0314(4) 0.0428(4) 0.0295(4) -0.0152(3) 0.0034(3) 0.0024(3)
Cl3 0.0298(4) 0.0320(4) 0.0487(5) -0.0196(3) -0.0055(3) -0.0012(3)
O1 0.0257(11) 0.0473(14) 0.0279(12) -0.0102(10) 0.0007(9) -0.0011(10)
O2 0.0309(12) 0.0418(13) 0.0339(12) -0.0087(10) -0.0106(10) 0.0004(10)
N1 0.0198(12) 0.0263(13) 0.0292(13) -0.0078(10) -0.0032(10) 0.0004(10)
N2 0.0240(13) 0.0293(13) 0.0290(14) -0.0112(11) 0.0011(11) 0.0022(10)
N3 0.0279(13) 0.0285(13) 0.0281(13) -0.0087(10) -0.0043(11) -0.0015(11)
N4 0.0191(12) 0.0270(13) 0.0276(13) -0.0103(10) -0.0008(10) 0.0005(10)
N5 0.0240(13) 0.0282(13) 0.0313(14) -0.0064(11) -0.0053(11) -0.0013(10)
N6 0.0237(13) 0.0330(14) 0.0254(13) -0.0063(10) -0.0033(10) -0.0020(11)
C1 0.0250(15) 0.0238(14) 0.0296(16) -0.0093(12) -0.0004(12) -0.0004(12)
C2 0.0223(15) 0.0272(15) 0.0287(15) -0.0087(12) -0.0028(12) -0.0010(12)
C3 0.0244(15) 0.0315(16) 0.0333(16) -0.0079(13) -0.0073(13) -0.0012(13)
C4 0.0294(16) 0.0262(15) 0.0299(16) -0.0054(12) -0.0085(13) -0.0042(12)
C5 0.0238(15) 0.0226(14) 0.0288(15) -0.0070(12) -0.0012(12) -0.0035(11)
C6 0.0211(15) 0.0266(15) 0.0371(17) -0.0079(13) 0.0010(13) 0.0032(12)
C7 0.0240(15) 0.0299(15) 0.0280(15) -0.0089(12) -0.0027(12) -0.0031(12)
C8 0.0259(16) 0.0286(16) 0.0377(18) -0.0096(13) 0.0040(13) 0.0037(13)
C9 0.0191(15) 0.0297(16) 0.0374(17) -0.0081(13) 0.0003(13) 0.0001(12)
C10 0.0258(15) 0.0281(15) 0.0278(15) -0.0082(12) 0.0007(12) -0.0039(12)
C11 0.0241(15) 0.0253(14) 0.0273(15) -0.0091(12) 0.0033(12) -0.0009(12)
C12 0.0361(19) 0.0430(19) 0.0282(17) -0.0127(14) 0.0006(14) -0.0020(15)
C13 0.0330(17) 0.0387(18) 0.0290(17) -0.0128(14) -0.0003(13) -0.0004(14)
C14 0.0260(16) 0.0427(19) 0.0398(19) -0.0053(15) -0.0117(14) -0.0027(14)

loop_
_atom_type_symbol
_atom_type_description
_atom_type_scat_dispersion_real
_atom_type_scat_dispersion_imag
_atom_type_scat_source
C C 0.0181 0.0091 'International Tables Vol C Tables 4.2.6.8 and 6.1.1.4'
H H 0.0000 0.0000 'International Tables Vol C Tables 4.2.6.8 and 6.1.1.4'
Cl Cl 0.3639 0.7018 'International Tables Vol C Tables 4.2.6.8 and 6.1.1.4'
N N 0.0311 0.0180 'International Tables Vol C Tables 4.2.6.8 and 6.1.1.4'
O O 0.0492 0.0322 'International Tables Vol C Tables 4.2.6.8 and 6.1.1.4'
Pd Pd 0.1215 3.9337 'International Tables Vol C Tables 4.2.6.8 and 6.1.1.4'

loop_
_geom_angle_atom_site_label_1
_geom_angle_atom_site_label_2
_geom_angle_atom_site_label_3
_geom_angle
_geom_angle_site_symmetry_1
_geom_angle_site_symmetry_3
_geom_angle_publ_flag
Cl3 Pd1 Cl1 172.58(3) . . ?
N4 Pd1 Cl1 89.34(7) . . ?
N4 Pd1 Cl3 89.46(7) . . ?
C1 Pd1 Cl1 90.20(9) . . ?
C1 Pd1 Cl3 91.69(9) . . ?
C1 Pd1 N4 174.51(11) . . ?
C10 O1 C12 117.7(3) . . ?
C4 O2 C14 117.9(3) . . ?
C1 N1 C5 126.5(3) . . ?
C1 N1 C6 110.1(3) . . ?
C6 N1 C5 123.3(3) . . ?
C1 N2 C8 111.3(3) . . ?
C1 N2 C13 125.1(3) . . ?
C8 N2 C13 123.6(3) . . ?
C10 N3 C4 112.4(3) . . ?
C2 N4 Pd1 114.7(2) . . ?
C2 N4 C7 119.4(3) . . ?
C7 N4 Pd1 125.8(2) . . ?
C4 N5 C5 113.4(3) . . ?
C5 N6 C10 112.6(3) . . ?
N1 C1 Pd1 126.2(2) . . ?
N2 C1 Pd1 129.2(3) . . ?
N2 C1 N1 104.5(3) . . ?
N4 C2 H2 119.6 . . ?
N4 C2 C11 120.8(3) . . ?
C11 C2 H2 119.6 . . ?
C7 C3 H3 120.2 . . ?
C9 C3 H3 120.2 . . ?
C9 C3 C7 119.5(3) . . ?
O2 C4 N3 113.7(3) . . ?
N5 C4 O2 119.5(3) . . ?
N5 C4 N3 126.7(3) . . ?
N5 C5 N1 114.2(3) . . ?
N6 C5 N1 118.5(3) . . ?
N6 C5 N5 127.2(3) . . ?
N1 C6 H6 126.7 . . ?
C8 C6 N1 106.6(3) . . ?
C8 C6 H6 126.7 . . ?
N4 C7 C3 122.0(3) . . ?
N4 C7 H7 119.0 . . ?
C3 C7 H7 119.0 . . ?
N2 C8 H8 126.3 . . ?
C6 C8 N2 107.4(3) . . ?
C6 C8 H8 126.3 . . ?
C3 C9 H9 121.1 . . ?
C3 C9 C11 117.9(3) . . ?
C11 C9 H9 121.1 . . ?
O1 C10 N6 112.9(3) . . ?
N3 C10 O1 119.5(3) . . ?
N3 C10 N6 127.5(3) . . ?
C2 C11 Cl2 117.9(3) . . ?
C9 C11 Cl2 121.7(2) . . ?
C9 C11 C2 120.4(3) . . ?
O1 C12 H12A 109.5 . . ?
O1 C12 H12B 109.5 . . ?
O1 C12 H12C 109.5 . . ?
H12A C12 H12B 109.5 . . ?
H12A C12 H12C 109.5 . . ?
H12B C12 H12C 109.5 . . ?
N2 C13 H13A 109.5 . . ?
N2 C13 H13B 109.5 . . ?
N2 C13 H13C 109.5 . . ?
H13A C13 H13B 109.5 . . ?
H13A C13 H13C 109.5 . . ?
H13B C13 H13C 109.5 . . ?
O2 C14 H14A 109.5 . . ?
O2 C14 H14B 109.5 . . ?
O2 C14 H14C 109.5 . . ?
H14A C14 H14B 109.5 . . ?
H14A C14 H14C 109.5 . . ?
H14B C14 H14C 109.5 . . ?

loop_
_geom_bond_atom_site_label_1
_geom_bond_atom_site_label_2
_geom_bond_distance
_geom_bond_site_symmetry_2
_geom_bond_publ_flag
Pd1 Cl1 2.3209(7) . ?
Pd1 Cl3 2.3118(8) . ?
Pd1 N4 2.079(3) . ?
Pd1 C1 1.960(3) . ?
Cl2 C11 1.736(3) . ?
O1 C10 1.332(4) . ?
O1 C12 1.447(4) . ?
O2 C4 1.327(4) . ?
O2 C14 1.445(4) . ?
N1 C1 1.378(4) . ?
N1 C5 1.407(4) . ?
N1 C6 1.398(4) . ?
N2 C1 1.336(4) . ?
N2 C8 1.393(4) . ?
N2 C13 1.461(4) . ?
N3 C4 1.348(4) . ?
N3 C10 1.324(4) . ?
N4 C2 1.337(4) . ?
N4 C7 1.337(4) . ?
N5 C4 1.323(4) . ?
N5 C5 1.339(4) . ?
N6 C5 1.314(4) . ?
N6 C10 1.349(4) . ?
C2 H2 0.9500 . ?
C2 C11 1.387(4) . ?
C3 H3 0.9500 . ?
C3 C7 1.384(5) . ?
C3 C9 1.374(5) . ?
C6 H6 0.9500 . ?
C6 C8 1.331(5) . ?
C7 H7 0.9500 . ?
C8 H8 0.9500 . ?
C9 H9 0.9500 . ?
C9 C11 1.384(5) . ?
C12 H12A 0.9800 . ?
C12 H12B 0.9800 . ?
C12 H12C 0.9800 . ?
C13 H13A 0.9800 . ?
C13 H13B 0.9800 . ?
C13 H13C 0.9800 . ?
C14 H14A 0.9800 . ?
C14 H14B 0.9800 . ?
C14 H14C 0.9800 . ?

loop_
_geom_torsion_atom_site_label_1
_geom_torsion_atom_site_label_2
_geom_torsion_atom_site_label_3
_geom_torsion_atom_site_label_4
_geom_torsion
_geom_torsion_site_symmetry_1
_geom_torsion_site_symmetry_2
_geom_torsion_site_symmetry_3
_geom_torsion_site_symmetry_4
_geom_torsion_publ_flag
Pd1 N4 C2 C11 174.6(2) . . . . ?
Pd1 N4 C7 C3 -175.7(2) . . . . ?
N1 C6 C8 N2 0.0(4) . . . . ?
N4 C2 C11 Cl2 -178.2(2) . . . . ?
N4 C2 C11 C9 1.6(5) . . . . ?
C1 N1 C5 N5 174.0(3) . . . . ?
C1 N1 C5 N6 -7.5(4) . . . . ?
C1 N1 C6 C8 0.4(4) . . . . ?
C1 N2 C8 C6 -0.4(4) . . . . ?
C2 N4 C7 C3 -0.1(5) . . . . ?
C3 C9 C11 Cl2 179.6(2) . . . . ?
C3 C9 C11 C2 -0.3(5) . . . . ?
C4 N3 C10 O1 -177.9(3) . . . . ?
C4 N3 C10 N6 1.7(5) . . . . ?
C4 N5 C5 N1 179.3(3) . . . . ?
C4 N5 C5 N6 0.9(4) . . . . ?
C5 N1 C1 Pd1 -6.4(4) . . . . ?
C5 N1 C1 N2 177.1(3) . . . . ?
C5 N1 C6 C8 -177.4(3) . . . . ?
C5 N5 C4 O2 -178.4(3) . . . . ?
C5 N5 C4 N3 1.1(5) . . . . ?
C5 N6 C10 O1 179.6(3) . . . . ?
C5 N6 C10 N3 -0.1(5) . . . . ?
C6 N1 C1 Pd1 175.8(2) . . . . ?
C6 N1 C1 N2 -0.6(3) . . . . ?
C6 N1 C5 N5 -8.6(4) . . . . ?
C6 N1 C5 N6 169.9(3) . . . . ?
C7 N4 C2 C11 -1.4(4) . . . . ?
C7 C3 C9 C11 -1.2(5) . . . . ?
C8 N2 C1 Pd1 -175.7(2) . . . . ?
C8 N2 C1 N1 0.6(3) . . . . ?
C9 C3 C7 N4 1.4(5) . . . . ?
C10 N3 C4 O2 177.3(3) . . . . ?
C10 N3 C4 N5 -2.3(5) . . . . ?
C10 N6 C5 N1 -179.7(3) . . . . ?
C10 N6 C5 N5 -1.4(4) . . . . ?
C12 O1 C10 N3 0.3(4) . . . . ?
C12 O1 C10 N6 -179.3(3) . . . . ?
C13 N2 C1 Pd1 4.1(5) . . . . ?
C13 N2 C1 N1 -179.6(3) . . . . ?
C13 N2 C8 C6 179.8(3) . . . . ?
C14 O2 C4 N3 178.1(3) . . . . ?
C14 O2 C4 N5 -2.2(4) . . . . ?
